data_1515821
loop_
_publ_author_name
'Casitas, Alicia'
'King, Amanda E.'
'Parella, Teodor'
'Costas, Miquel'
'Stahl, Shannon S.'
'Ribas, Xavi'

_publ_section_title
;
 Direct observation of CuI/CuIII redox steps relevant to Ullmann-type
 coupling reactions
;
_journal_issue 3
_journal_name_full 'Chemical Science'
_journal_page_first 326
_journal_paper_doi 10.1039/c0sc00245c
_journal_volume 1
_journal_year 2010
_chemical_absolute_configuration ad
_chemical_formula_moiety 'C15 H24 Cl Cu N3, Cl'
_chemical_formula_sum 'C15 H24 Cl2 Cu N3'
_chemical_formula_weight 380.81
_chemical_name_systematic
;
?
;
_space_group_IT_number 29
_symmetry_cell_setting orthorhombic
_symmetry_space_group_name_Hall 'P 2c -2ac'
_symmetry_space_group_name_H-M 'P c a 21'
_atom_sites_solution_hydrogens geom
_atom_sites_solution_primary direct
_atom_sites_solution_secondary difmap
_audit_creation_method SHELXL-97
_cell_angle_alpha 90.00
_cell_angle_beta 90.00
_cell_angle_gamma 90.00
_cell_formula_units_Z 4
_cell_length_a 11.892(9)
_cell_length_b 15.074(11)
_cell_length_c 9.640(7)
_cell_measurement_temperature 300(2)
_cell_volume 1728(2)
_computing_cell_refinement 'Bruker SMART'
_computing_data_collection 'Bruker SMART'
_computing_data_reduction 'Bruker SAINT'
_computing_molecular_graphics 'Bruker SHELXTL'
_computing_publication_material 'Bruker SHELXTL'
_computing_structure_refinement 'Bruker SHELXTL'
_computing_structure_solution 'Bruker SHELXTL'
_diffrn_ambient_temperature 300(2)
_diffrn_measured_fraction_theta_full 0.997
_diffrn_measured_fraction_theta_max 0.997
_diffrn_measurement_device_type ccd
_diffrn_measurement_method 'phi and omega scans'
_diffrn_radiation_monochromator graphite
_diffrn_radiation_source 'fine-focus sealed tube'
_diffrn_radiation_type MoK\a
_diffrn_radiation_wavelength 0.71073
_diffrn_reflns_av_R_equivalents 0.0696
_diffrn_reflns_av_sigmaI/netI 0.0513
_diffrn_reflns_limit_h_max 15
_diffrn_reflns_limit_h_min -15
_diffrn_reflns_limit_k_max 20
_diffrn_reflns_limit_k_min -19
_diffrn_reflns_limit_l_max 12
_diffrn_reflns_limit_l_min -12
_diffrn_reflns_number 25418
_diffrn_reflns_theta_full 28.29
_diffrn_reflns_theta_max 28.29
_diffrn_reflns_theta_min 2.18
_exptl_absorpt_coefficient_mu 1.570
_exptl_absorpt_correction_T_max 1.0
_exptl_absorpt_correction_T_min 0.806
_exptl_absorpt_correction_type empirical
_exptl_absorpt_process_details 'SADABS v2.10 BRUKER 2001'
_exptl_crystal_colour red
_exptl_crystal_density_diffrn 1.464
_exptl_crystal_density_method 'not measured'
_exptl_crystal_description needle
_exptl_crystal_F_000 792
_exptl_crystal_size_max 0.6
_exptl_crystal_size_mid 0.2
_exptl_crystal_size_min 0.1
_refine_diff_density_max 0.343
_refine_diff_density_min -0.516
_refine_diff_density_rms 0.057
_refine_ls_abs_structure_details 'Flack H D (1983), Acta Cryst. A39, 876-881'
_refine_ls_abs_structure_Flack 0.049(16)
_refine_ls_extinction_method none
_refine_ls_goodness_of_fit_ref 1.047
_refine_ls_hydrogen_treatment mixed
_refine_ls_matrix_type full
_refine_ls_number_parameters 199
_refine_ls_number_reflns 4281
_refine_ls_number_restraints 1
_refine_ls_restrained_S_all 1.047
_refine_ls_R_factor_all 0.0442
_refine_ls_R_factor_gt 0.0330
_refine_ls_shift/su_max 0.001
_refine_ls_shift/su_mean 0.000
_refine_ls_structure_factor_coef Fsqd
_refine_ls_weighting_details 'calc w=1/[\s^2^(Fo^2^)+(0.0305P)^2^+0.2766P] where P=(Fo^2^+2Fc^2^)/3'
_refine_ls_weighting_scheme calc
_refine_ls_wR_factor_gt 0.0756
_refine_ls_wR_factor_ref 0.0805
_reflns_number_gt 3618
_reflns_number_total 4281
_reflns_threshold_expression >2sigma(I)
_cod_data_source_file c0sc00245c.txt
_cod_data_source_block acml1p57pca21
_cod_depositor_comments
;
The following automatic conversions were performed:

'_symmetry_cell_setting' value 'Orthorhombic' changed to
'orthorhombic' according to
/usr/data/users/saulius/automatic-downloads/retrospective/RSC/lib/dictionaries/cif_core.dic
dictionary named 'cif_core.dic' version 2.4.2 from 2011-04-26.

Automatic conversion script
Id: cif_fix_values 2281 2013-09-26 08:29:07Z andrius 
;
_cod_original_sg_symbol_H-M Pca21
_cod_database_code 1515821

loop_
_symmetry_equiv_pos_as_xyz
'x, y, z'
'-x, -y, z+1/2'
'x+1/2, -y, z'
'-x+1/2, y, z+1/2'

loop_
_atom_site_label
_atom_site_type_symbol
_atom_site_fract_x
_atom_site_fract_y
_atom_site_fract_z
_atom_site_U_iso_or_equiv
_atom_site_adp_type
_atom_site_occupancy
_atom_site_symmetry_multiplicity
_atom_site_calc_flag
_atom_site_refinement_flags
Cu1 Cu 0.98760(2) 0.251177(17) 0.35684(8) 0.02715(8) Uani 1 1 d .
Cl1 Cl 1.16340(6) 0.31588(4) 0.26970(8) 0.04431(17) Uani 1 1 d .
N3 N 1.0307(2) 0.24645(14) 0.5541(3) 0.0335(5) Uani 1 1 d .
C15 C 1.0383(3) 0.3373(2) 0.6172(3) 0.0447(7) Uani 1 1 d .
H15A H 1.0186 0.3352 0.7147 0.054 Uiso 1 1 calc R
H15B H 1.1142 0.3603 0.6087 0.054 Uiso 1 1 calc R
N2 N 1.02629(18) 0.12295(14) 0.3102(2) 0.0305(4) Uani 1 1 d .
C14 C 1.1328(2) 0.1953(2) 0.5884(3) 0.0435(7) Uani 1 1 d .
H14A H 1.1433 0.1956 0.6882 0.052 Uiso 1 1 calc R
H14B H 1.1975 0.2241 0.5469 0.052 Uiso 1 1 calc R
N1 N 0.8842(2) 0.26741(15) 0.1990(3) 0.0346(5) Uani 1 1 d .
C13 C 1.1278(3) 0.10062(18) 0.5388(3) 0.0428(7) Uani 1 1 d .
H13A H 1.0596 0.0735 0.5740 0.051 Uiso 1 1 calc R
H13B H 1.1911 0.0684 0.5773 0.051 Uiso 1 1 calc R
C12 C 1.1298(2) 0.09119(17) 0.3832(3) 0.0391(7) Uani 1 1 d .
H12A H 1.1939 0.1239 0.3476 0.047 Uiso 1 1 calc R
H12B H 1.1411 0.0291 0.3606 0.047 Uiso 1 1 calc R
C11 C 0.9301(2) 0.06519(17) 0.3506(3) 0.0394(6) Uani 1 1 d .
H11A H 0.9511 0.0041 0.3401 0.059 Uiso 1 1 calc R
H11B H 0.8667 0.0779 0.2922 0.059 Uiso 1 1 calc R
H11C H 0.9105 0.0764 0.4456 0.059 Uiso 1 1 calc R
C10 C 1.0505(3) 0.11232(19) 0.1591(3) 0.0394(6) Uani 1 1 d .
H10A H 1.0688 0.0506 0.1417 0.047 Uiso 1 1 calc R
H10B H 1.1166 0.1472 0.1367 0.047 Uiso 1 1 calc R
C9 C 0.9568(3) 0.1391(2) 0.0624(3) 0.0478(8) Uani 1 1 d .
H9A H 0.8894 0.1065 0.0874 0.057 Uiso 1 1 calc R
H9B H 0.9771 0.1221 -0.0313 0.057 Uiso 1 1 calc R
C8 C 0.9302(3) 0.23738(19) 0.0641(3) 0.0470(8) Uani 1 1 d .
H8A H 0.9982 0.2705 0.0439 0.056 Uiso 1 1 calc R
H8B H 0.8761 0.2503 -0.0085 0.056 Uiso 1 1 calc R
C7 C 0.8412(3) 0.3609(2) 0.1851(4) 0.0485(8) Uani 1 1 d .
H7A H 0.8830 0.3922 0.1140 0.058 Uiso 1 1 calc R
H7B H 0.7623 0.3605 0.1595 0.058 Uiso 1 1 calc R
C2 C 0.8563(2) 0.40471(17) 0.3209(3) 0.0410(7) Uani 1 1 d .
C1 C 0.9259(2) 0.36235(16) 0.4132(3) 0.0323(5) Uani 1 1 d .
C6 C 0.9584(2) 0.39449(18) 0.5404(3) 0.0368(6) Uani 1 1 d .
C5 C 0.9162(3) 0.4773(2) 0.5779(4) 0.0474(7) Uani 1 1 d .
H5A H 0.9358 0.5022 0.6628 0.057 Uiso 1 1 calc R
C4 C 0.8449(3) 0.5226(2) 0.4890(4) 0.0520(8) Uani 1 1 d .
H4A H 0.8167 0.5775 0.5158 0.062 Uiso 1 1 calc R
C3 C 0.8151(2) 0.48830(18) 0.3622(4) 0.0493(7) Uani 1 1 d .
H3A H 0.7677 0.5202 0.3037 0.059 Uiso 1 1 calc R
Cl1X Cl 0.66047(6) 0.14799(5) 0.21446(9) 0.05011(19) Uani 1 1 d .
H1C H 0.822(3) 0.2307(19) 0.221(3) 0.033(8) Uiso 1 1 d .
H3C H 0.966(3) 0.208(3) 0.586(4) 0.055(10) Uiso 1 1 d .

loop_
_atom_site_aniso_label
_atom_site_aniso_U_11
_atom_site_aniso_U_22
_atom_site_aniso_U_33
_atom_site_aniso_U_23
_atom_site_aniso_U_13
_atom_site_aniso_U_12
Cu1 0.02832(13) 0.02072(13) 0.03240(14) -0.00176(11) -0.0016(2) 0.00074(11)
Cl1 0.0414(3) 0.0322(3) 0.0593(4) 0.0004(3) 0.0149(3) -0.0072(3)
N3 0.0323(11) 0.0330(13) 0.0352(13) -0.0020(9) -0.0039(10) -0.0040(9)
C15 0.0483(16) 0.0415(17) 0.0445(17) -0.0146(13) -0.0070(13) -0.0051(14)
N2 0.0324(10) 0.0224(10) 0.0367(11) 0.0007(8) -0.0009(8) -0.0001(8)
C14 0.0385(15) 0.0405(17) 0.0513(17) -0.0013(13) -0.0160(14) -0.0018(12)
N1 0.0409(12) 0.0251(11) 0.0378(12) -0.0022(9) -0.0057(10) 0.0023(9)
C13 0.0367(15) 0.0350(15) 0.0568(18) 0.0068(13) -0.0159(13) 0.0039(12)
C12 0.0325(12) 0.0281(13) 0.057(2) -0.0031(12) -0.0034(12) 0.0031(10)
C11 0.0363(12) 0.0298(12) 0.0521(16) 0.0035(14) -0.0092(15) -0.0067(10)
C10 0.0488(16) 0.0276(13) 0.0417(15) -0.0061(11) 0.0046(13) 0.0062(13)
C9 0.071(2) 0.0342(16) 0.0382(16) -0.0109(12) -0.0022(15) 0.0061(14)
C8 0.069(2) 0.0378(17) 0.0347(15) -0.0001(12) -0.0030(15) 0.0079(14)
C7 0.0585(18) 0.0292(15) 0.058(2) -0.0023(13) -0.0155(15) 0.0125(13)
C2 0.0402(14) 0.0267(13) 0.056(2) -0.0031(12) -0.0036(12) 0.0049(11)
C1 0.0301(12) 0.0208(12) 0.0459(14) -0.0062(10) 0.0028(11) 0.0004(10)
C6 0.0345(14) 0.0303(14) 0.0457(16) -0.0087(12) 0.0052(12) -0.0048(11)
C5 0.0500(17) 0.0392(17) 0.0531(18) -0.0168(13) 0.0098(14) -0.0053(14)
C4 0.0504(18) 0.0275(14) 0.078(2) -0.0135(14) 0.0103(17) 0.0028(13)
C3 0.0508(16) 0.0286(13) 0.068(2) -0.0051(16) -0.0062(18) 0.0085(11)
Cl1X 0.0439(4) 0.0531(4) 0.0534(4) 0.0108(3) -0.0101(4) -0.0023(3)

loop_
_atom_type_symbol
_atom_type_description
_atom_type_scat_dispersion_real
_atom_type_scat_dispersion_imag
_atom_type_scat_source
C C 0.0033 0.0016 'International Tables Vol C Tables 4.2.6.8 and 6.1.1.4'
H H 0.0000 0.0000 'International Tables Vol C Tables 4.2.6.8 and 6.1.1.4'
N N 0.0061 0.0033 'International Tables Vol C Tables 4.2.6.8 and 6.1.1.4'
Cu Cu 0.3201 1.2651 'International Tables Vol C Tables 4.2.6.8 and 6.1.1.4'
Cl Cl 0.1484 0.1585 'International Tables Vol C Tables 4.2.6.8 and 6.1.1.4'

loop_
_geom_angle_atom_site_label_1
_geom_angle_atom_site_label_2
_geom_angle_atom_site_label_3
_geom_angle
C1 Cu1 N3 81.79(12)
C1 Cu1 N1 82.58(11)
N3 Cu1 N1 155.70(11)
C1 Cu1 N2 169.39(10)
N3 Cu1 N2 96.89(9)
N1 Cu1 N2 95.06(9)
C1 Cu1 Cl1 94.35(9)
N3 Cu1 Cl1 97.05(8)
N1 Cu1 Cl1 102.59(10)
N2 Cu1 Cl1 96.26(7)
C14 N3 C15 109.7(2)
C14 N3 Cu1 116.70(19)
C15 N3 Cu1 111.92(18)
C6 C15 N3 106.8(2)
C11 N2 C10 109.9(2)
C11 N2 C12 108.8(2)
C10 N2 C12 105.4(2)
C11 N2 Cu1 108.87(16)
C10 N2 Cu1 111.14(17)
C12 N2 Cu1 112.66(16)
N3 C14 C13 113.0(2)
C8 N1 C7 109.5(2)
C8 N1 Cu1 114.1(2)
C7 N1 Cu1 113.37(18)
C14 C13 C12 113.9(3)
N2 C12 C13 115.2(2)
N2 C10 C9 115.6(2)
C10 C9 C8 114.2(3)
N1 C8 C9 112.6(3)
C2 C7 N1 107.4(2)
C1 C2 C3 116.3(3)
C1 C2 C7 116.1(2)
C3 C2 C7 127.4(3)
C2 C1 C6 125.7(2)
C2 C1 Cu1 117.1(2)
C6 C1 Cu1 117.1(2)
C1 C6 C5 116.5(3)
C1 C6 C15 114.9(2)
C5 C6 C15 128.5(3)
C4 C5 C6 120.1(3)
C3 C4 C5 121.6(3)
C4 C3 C2 119.8(3)

loop_
_geom_bond_atom_site_label_1
_geom_bond_atom_site_label_2
_geom_bond_distance
Cu1 C1 1.908(3)
Cu1 N3 1.971(3)
Cu1 N1 1.972(3)
Cu1 N2 2.037(3)
Cu1 Cl1 2.4550(16)
N3 C14 1.476(4)
N3 C15 1.502(4)
C15 C6 1.481(4)
N2 C11 1.490(3)
N2 C10 1.493(4)
N2 C12 1.497(3)
C14 C13 1.506(4)
N1 C8 1.482(4)
N1 C7 1.504(4)
C13 C12 1.506(5)
C10 C9 1.508(5)
C9 C8 1.514(4)
C7 C2 1.477(4)
C2 C1 1.372(4)
C2 C3 1.410(4)
C1 C6 1.374(4)
C6 C5 1.393(4)
C5 C4 1.385(5)
C4 C3 1.374(5)

loop_
_geom_torsion_atom_site_label_1
_geom_torsion_atom_site_label_2
_geom_torsion_atom_site_label_3
_geom_torsion_atom_site_label_4
_geom_torsion
C1 Cu1 N3 C14 -151.3(2)
N1 Cu1 N3 C14 158.2(2)
N2 Cu1 N3 C14 39.3(2)
Cl1 Cu1 N3 C14 -57.9(2)
C1 Cu1 N3 C15 -23.8(2)
N1 Cu1 N3 C15 -74.3(3)
N2 Cu1 N3 C15 166.8(2)
Cl1 Cu1 N3 C15 69.6(2)
C14 N3 C15 C6 159.9(3)
Cu1 N3 C15 C6 28.8(3)
C1 Cu1 N2 C11 0.9(7)
N3 Cu1 N2 C11 83.12(18)
N1 Cu1 N2 C11 -75.68(19)
Cl1 Cu1 N2 C11 -178.96(16)
C1 Cu1 N2 C10 122.1(6)
N3 Cu1 N2 C10 -155.68(19)
N1 Cu1 N2 C10 45.53(19)
Cl1 Cu1 N2 C10 -57.76(18)
C1 Cu1 N2 C12 -119.8(6)
N3 Cu1 N2 C12 -37.60(19)
N1 Cu1 N2 C12 163.60(18)
Cl1 Cu1 N2 C12 60.31(18)
C15 N3 C14 C13 175.3(3)
Cu1 N3 C14 C13 -56.1(3)
C1 Cu1 N1 C8 142.0(2)
N3 Cu1 N1 C8 -167.7(2)
N2 Cu1 N1 C8 -48.4(2)
Cl1 Cu1 N1 C8 49.1(2)
C1 Cu1 N1 C7 15.7(2)
N3 Cu1 N1 C7 66.0(3)
N2 Cu1 N1 C7 -174.7(2)
Cl1 Cu1 N1 C7 -77.1(2)
N3 C14 C13 C12 67.7(3)
C11 N2 C12 C13 -65.6(3)
C10 N2 C12 C13 176.6(2)
Cu1 N2 C12 C13 55.2(3)
C14 C13 C12 N2 -69.3(3)
C11 N2 C10 C9 62.2(3)
C12 N2 C10 C9 179.2(2)
Cu1 N2 C10 C9 -58.4(3)
N2 C10 C9 C8 66.2(4)
C7 N1 C8 C9 -170.2(3)
Cu1 N1 C8 C9 61.6(3)
C10 C9 C8 N1 -65.8(4)
C8 N1 C7 C2 -148.8(3)
Cu1 N1 C7 C2 -20.1(3)
N1 C7 C2 C1 14.7(4)
N1 C7 C2 C3 -171.0(3)
C3 C2 C1 C6 -0.2(4)
C7 C2 C1 C6 174.8(3)
C3 C2 C1 Cu1 -177.7(2)
C7 C2 C1 Cu1 -2.7(4)
N3 Cu1 C1 C2 -168.8(2)
N1 Cu1 C1 C2 -7.5(2)
N2 Cu1 C1 C2 -85.2(7)
Cl1 Cu1 C1 C2 94.7(2)
N3 Cu1 C1 C6 13.5(2)
N1 Cu1 C1 C6 174.8(2)
N2 Cu1 C1 C6 97.1(6)
Cl1 Cu1 C1 C6 -83.0(2)
C2 C1 C6 C5 0.1(4)
Cu1 C1 C6 C5 177.6(2)
C2 C1 C6 C15 -177.3(3)
Cu1 C1 C6 C15 0.2(3)
N3 C15 C6 C1 -18.8(4)
N3 C15 C6 C5 164.2(3)
C1 C6 C5 C4 0.3(4)
C15 C6 C5 C4 177.3(3)
C6 C5 C4 C3 -0.7(5)
C5 C4 C3 C2 0.7(5)
C1 C2 C3 C4 -0.2(4)
C7 C2 C3 C4 -174.5(3)
